data_7012191
loop_
_publ_author_name
'Guzei, Ilia A.'
'Li, Kelin'
'Bikzhanova, Galina A.'
'Darkwa, James'
'Mapolie, Selwyn F.'

_publ_section_title
;
 Benzenedicarbonyl and benzenetricarbonyl linker pyrazolyl complexes of
 palladium(II): synthesis, X-ray structures and evaluation as ethylene
 polymerisation catalysts
;
_journal_coden_ASTM DTARAF
_journal_issue 4
_journal_name_full 'Dalton Transactions'
_journal_page_first 715
_journal_page_last 722
_journal_paper_doi 10.1039/b208376k
_journal_year 2003
_chemical_formula_sum 'C43 H62 Cl6 N6 O3 Pd2'
_chemical_formula_weight 1136.49
_space_group_IT_number 2
_symmetry_cell_setting triclinic
_symmetry_space_group_name_Hall '-P 1'
_symmetry_space_group_name_H-M 'P -1'
_atom_sites_solution_hydrogens geom
_atom_sites_solution_primary direct
_atom_sites_solution_secondary difmap
_audit_creation_method SHELXL-97
_cell_angle_alpha 72.2120(10)
_cell_angle_beta 86.3650(10)
_cell_angle_gamma 81.4770(10)
_cell_formula_units_Z 2
_cell_length_a 10.6994(6)
_cell_length_b 14.6275(7)
_cell_length_c 17.7885(10)
_cell_measurement_temperature 173(2)
_cell_volume 2621.1(2)
_computing_cell_refinement 'Bruker SMART'
_computing_data_collection 'Bruker SMART'
_computing_data_reduction 'Bruker SAINT'
_computing_molecular_graphics 'Bruker SHELXTL'
_computing_publication_material 'Bruker SHELXTL'
_computing_structure_refinement 'SHELXL-97 (Sheldrick, 1997)'
_computing_structure_solution 'SHELXS-97 (Sheldrick, 1990)'
_diffrn_ambient_temperature 173(2)
_diffrn_measured_fraction_theta_full 0.945
_diffrn_measured_fraction_theta_max 0.945
_diffrn_measurement_device_type 'CCD area detector'
_diffrn_measurement_method 'phi and omega scans'
_diffrn_radiation_monochromator graphite
_diffrn_radiation_source 'fine-focus sealed tube'
_diffrn_radiation_type MoK\a
_diffrn_radiation_wavelength 0.71073
_diffrn_reflns_av_R_equivalents 0.0161
_diffrn_reflns_av_sigmaI/netI 0.0327
_diffrn_reflns_limit_h_max 11
_diffrn_reflns_limit_h_min -12
_diffrn_reflns_limit_k_max 7
_diffrn_reflns_limit_k_min -16
_diffrn_reflns_limit_l_max 20
_diffrn_reflns_limit_l_min -20
_diffrn_reflns_number 10840
_diffrn_reflns_theta_full 24.00
_diffrn_reflns_theta_max 24.00
_diffrn_reflns_theta_min 1.20
_exptl_absorpt_coefficient_mu 1.033
_exptl_absorpt_correction_T_max 0.8201
_exptl_absorpt_correction_T_min 0.6828
_exptl_absorpt_correction_type 'Empirical with SADABS'
_exptl_crystal_density_diffrn 1.440
_exptl_crystal_density_meas 0
_exptl_crystal_density_method 'not measured'
_exptl_crystal_F_000 1160
_exptl_crystal_size_max 0.40
_exptl_crystal_size_mid 0.40
_exptl_crystal_size_min 0.20
_refine_diff_density_max 1.022
_refine_diff_density_min -1.090
_refine_diff_density_rms 0.096
_refine_ls_extinction_method none
_refine_ls_goodness_of_fit_ref 1.001
_refine_ls_hydrogen_treatment mixed
_refine_ls_matrix_type full
_refine_ls_number_parameters 564
_refine_ls_number_reflns 7779
_refine_ls_number_restraints 151
_refine_ls_restrained_S_all 0.995
_refine_ls_R_factor_all 0.0570
_refine_ls_R_factor_gt 0.0483
_refine_ls_shift/su_max 0.000
_refine_ls_shift/su_mean 0.000
_refine_ls_structure_factor_coef Fsqd
_refine_ls_weighting_details 'calc w=1/[\s^2^(Fo^2^)+(0.0650P)^2^+9.4683P] where P=(Fo^2^+2Fc^2^)/3'
_refine_ls_weighting_scheme calc
_refine_ls_wR_factor_gt 0.1256
_refine_ls_wR_factor_ref 0.1306
_reflns_number_gt 6583
_reflns_number_total 7779
_reflns_threshold_expression >2sigma(I)
_cod_data_source_file b208376k.txt
_cod_data_source_block darv
_cod_depositor_comments
;
The following automatic conversions were performed:
'_symmetry_cell_setting' value 'Triclinic' changed to 'triclinic'
according to '/home/saulius/struct/CIF-dictionaries/cif_core.dic'
dictionary named 'cif_core.dic' version 2.4.1 from 2010-06-29.

Automatic conversion script
Id: cif_fix_enum 1527 2010-12-29 10:47:43Z saulius 
;
_cod_original_sg_symbol_H-M P-1
_cod_database_code 7012191

loop_
_symmetry_equiv_pos_as_xyz
'x, y, z'
'-x, -y, -z'

loop_
_atom_site_label
_atom_site_type_symbol
_atom_site_fract_x
_atom_site_fract_y
_atom_site_fract_z
_atom_site_U_iso_or_equiv
_atom_site_adp_type
_atom_site_occupancy
_atom_site_symmetry_multiplicity
_atom_site_calc_flag
_atom_site_refinement_flags
_atom_site_disorder_assembly
_atom_site_disorder_group
Pd1 Pd 0.19595(3) 0.04197(3) 0.22903(2) 0.03463(13) Uani 1 1 d . . .
Pd2 Pd 0.08224(4) 0.17663(3) 0.33989(2) 0.04173(14) Uani 1 1 d . . .
Cl1 Cl 0.11960(12) 0.02208(11) 0.12052(8) 0.0470(3) Uani 1 1 d . . .
Cl2 Cl -0.09442(14) 0.28832(13) 0.32448(10) 0.0615(4) Uani 1 1 d . . .
Cl3 Cl -0.00390(12) 0.09521(11) 0.26775(8) 0.0467(3) Uani 1 1 d . . .
Cl4 Cl 0.26009(13) 0.05974(10) 0.34815(7) 0.0443(3) Uani 1 1 d . . .
C43 C 0.6794(6) 0.1250(5) 0.3637(2) 0.077(2) Uani 1 1 d D A 1
H43A H 0.6637 0.1964 0.3413 0.092 Uiso 1 1 calc R A 1
H43B H 0.7707 0.1055 0.3742 0.092 Uiso 1 1 calc R A 1
Cl5 Cl 0.6328(2) 0.07043(17) 0.29791(15) 0.1003(7) Uani 1 1 d D A 1
Cl6 Cl 0.5913(8) 0.0875(7) 0.4507(3) 0.096(2) Uiso 0.34 1 d PD A 1
Cl6A Cl 0.6511(10) 0.1173(8) 0.4625(3) 0.120(3) Uiso 0.33 1 d PD B 2
Cl6B Cl 0.6270(12) 0.0488(8) 0.4522(5) 0.141(4) Uiso 0.33 1 d PD C 3
C44 C 0.8532(10) 0.4974(10) 0.3314(11) 0.062(5) Uani 0.324(5) 1 d PD D 1
H44A H 0.8805 0.5033 0.2761 0.075 Uiso 0.324(5) 1 calc PR D 1
H44B H 0.8161 0.4363 0.3527 0.075 Uiso 0.324(5) 1 calc PR D 1
Cl7 Cl 0.7376(5) 0.5942(4) 0.3324(3) 0.0583(16) Uani 0.324(5) 1 d PD D 1
Cl8 Cl 0.9848(5) 0.4913(4) 0.3863(3) 0.0731(19) Uani 0.324(5) 1 d PD D 1
O1 O 0.3464(3) 0.1733(3) 0.0140(2) 0.0442(9) Uani 1 1 d . . .
O2 O 0.4405(4) 0.2875(3) 0.3132(3) 0.0581(11) Uani 1 1 d . . .
O3 O -0.0866(3) 0.3488(3) 0.0772(2) 0.0497(10) Uani 1 1 d . . .
N1 N 0.3748(4) 0.0074(3) 0.1915(2) 0.0334(9) Uani 1 1 d . . .
N2 N 0.4308(4) 0.0751(3) 0.1319(2) 0.0332(9) Uani 1 1 d . . .
N3 N 0.1627(4) 0.2456(3) 0.4037(3) 0.0456(11) Uani 1 1 d . . .
N4 N 0.2463(4) 0.3124(3) 0.3689(3) 0.0452(11) Uani 1 1 d . . .
N5 N -0.0687(4) 0.4804(3) 0.1178(2) 0.0335(9) Uani 1 1 d . . .
N6 N 0.0213(4) 0.5345(3) 0.1274(2) 0.0366(10) Uani 1 1 d . . .
C1 C 0.3015(5) -0.1733(6) 0.2915(6) 0.078(2) Uani 0.50 1 d PD E 1
H1A H 0.2625 -0.1197 0.3110 0.117 Uiso 0.50 1 calc PR E 1
H1B H 0.2913 -0.2351 0.3315 0.117 Uiso 0.50 1 calc PR E 1
H1C H 0.2605 -0.1698 0.2428 0.117 Uiso 0.50 1 calc PR E 1
C2 C 0.5077(10) -0.1733(6) 0.3515(3) 0.078(2) Uani 0.50 1 d PD E 1
H2A H 0.4692 -0.1201 0.3717 0.117 Uiso 0.50 1 calc PR E 1
H2B H 0.5980 -0.1690 0.3409 0.117 Uiso 0.50 1 calc PR E 1
H2C H 0.4972 -0.2354 0.3909 0.117 Uiso 0.50 1 calc PR E 1
C3 C 0.5034(10) -0.2505(3) 0.2437(5) 0.078(2) Uani 0.50 1 d PD E 1
H3A H 0.4786 -0.2376 0.1890 0.117 Uiso 0.50 1 calc PR E 1
H3B H 0.4744 -0.3109 0.2765 0.117 Uiso 0.50 1 calc PR E 1
H3C H 0.5957 -0.2567 0.2460 0.117 Uiso 0.50 1 calc PR E 1
C1A C 0.3125(6) -0.1939(6) 0.2664(6) 0.078(2) Uani 0.50 1 d PD E 2
H1AA H 0.2465 -0.1496 0.2829 0.117 Uiso 0.50 1 calc PR E 2
H1AB H 0.3077 -0.2605 0.2998 0.117 Uiso 0.50 1 calc PR E 2
H1AC H 0.3003 -0.1894 0.2112 0.117 Uiso 0.50 1 calc PR E 2
C2A C 0.4523(11) -0.1563(6) 0.3580(2) 0.078(2) Uani 0.50 1 d PD E 2
H2AA H 0.4025 -0.0955 0.3607 0.117 Uiso 0.50 1 calc PR E 2
H2AB H 0.5409 -0.1562 0.3690 0.117 Uiso 0.50 1 calc PR E 2
H2AC H 0.4194 -0.2109 0.3972 0.117 Uiso 0.50 1 calc PR E 2
C3A C 0.5467(8) -0.2460(4) 0.2636(6) 0.078(2) Uani 0.50 1 d PD E 2
H3AA H 0.6224 -0.2459 0.2918 0.117 Uiso 0.50 1 calc PR E 2
H3AB H 0.5674 -0.2340 0.2073 0.117 Uiso 0.50 1 calc PR E 2
H3AC H 0.5164 -0.3092 0.2847 0.117 Uiso 0.50 1 calc PR E 2
C4 C 0.4431(4) -0.1661(4) 0.2747(3) 0.0543(15) Uani 1 1 d D . .
C5 C 0.4599(4) -0.0709(4) 0.2134(3) 0.0410(12) Uani 1 1 d D E .
C6 C 0.5735(5) -0.0509(4) 0.1699(4) 0.0446(13) Uani 1 1 d . . .
H6B H 0.6507 -0.0937 0.1758 0.054 Uiso 1 1 calc R E .
C7 C 0.5528(4) 0.0402(4) 0.1178(3) 0.0370(12) Uani 1 1 d . E .
C8 C 0.6458(5) 0.0977(4) 0.0622(4) 0.0447(13) Uani 1 1 d . . .
C9 C 0.7796(5) 0.0460(5) 0.0860(5) 0.073(2) Uani 1 1 d . E .
H9A H 0.7947 0.0439 0.1403 0.109 Uiso 1 1 calc R . .
H9B H 0.8418 0.0813 0.0503 0.109 Uiso 1 1 calc R . .
H9C H 0.7877 -0.0202 0.0826 0.109 Uiso 1 1 calc R . .
C10 C 0.6255(6) 0.0994(5) -0.0230(4) 0.0570(16) Uani 1 1 d . E .
H10A H 0.5405 0.1321 -0.0395 0.085 Uiso 1 1 calc R . .
H10B H 0.6346 0.0329 -0.0258 0.085 Uiso 1 1 calc R . .
H10C H 0.6884 0.1345 -0.0582 0.085 Uiso 1 1 calc R . .
C11 C 0.6349(5) 0.2002(4) 0.0686(4) 0.0518(15) Uani 1 1 d . E .
H11A H 0.5501 0.2342 0.0532 0.078 Uiso 1 1 calc R . .
H11B H 0.6981 0.2351 0.0335 0.078 Uiso 1 1 calc R . .
H11C H 0.6496 0.1972 0.1232 0.078 Uiso 1 1 calc R . .
C12 C 0.3509(4) 0.1597(4) 0.0836(3) 0.0328(11) Uani 1 1 d . . .
C13 C 0.2844(4) 0.2251(4) 0.1267(3) 0.0323(11) Uani 1 1 d . . .
C14 C 0.3364(4) 0.2343(3) 0.1924(3) 0.0326(11) Uani 1 1 d . . .
H14A H 0.4169 0.1998 0.2099 0.039 Uiso 1 1 calc R . .
C15 C 0.2701(4) 0.2945(4) 0.2332(3) 0.0331(11) Uani 1 1 d . . .
C16 C 0.1549(4) 0.3484(3) 0.2061(3) 0.0310(10) Uani 1 1 d . . .
H16A H 0.1101 0.3892 0.2342 0.037 Uiso 1 1 calc R . .
C17 C 0.1054(4) 0.3424(3) 0.1376(3) 0.0319(11) Uani 1 1 d . . .
C18 C 0.1691(4) 0.2800(3) 0.0983(3) 0.0319(11) Uani 1 1 d . . .
H18A H 0.1344 0.2747 0.0522 0.038 Uiso 1 1 calc R . .
C19 C 0.3282(5) 0.2975(4) 0.3052(3) 0.0400(12) Uani 1 1 d . . .
C20 C 0.3634(10) 0.4890(6) 0.3133(3) 0.079(2) Uani 0.50 1 d PD F 1
H20A H 0.2805 0.5215 0.2923 0.119 Uiso 0.50 1 calc PR F 1
H20B H 0.3944 0.4387 0.2883 0.119 Uiso 0.50 1 calc PR F 1
H20C H 0.4230 0.5365 0.3023 0.119 Uiso 0.50 1 calc PR F 1
C21 C 0.4837(5) 0.4048(6) 0.4378(6) 0.079(2) Uani 0.50 1 d PD F 1
H21A H 0.4824 0.4057 0.4927 0.119 Uiso 0.50 1 calc PR F 1
H21B H 0.5442 0.4465 0.4068 0.119 Uiso 0.50 1 calc PR F 1
H21C H 0.5090 0.3384 0.4359 0.119 Uiso 0.50 1 calc PR F 1
C22 C 0.2856(8) 0.5196(5) 0.4407(6) 0.079(2) Uani 0.50 1 d PD F 1
H22A H 0.1966 0.5359 0.4257 0.119 Uiso 0.50 1 calc PR F 1
H22B H 0.3274 0.5779 0.4218 0.119 Uiso 0.50 1 calc PR F 1
H22C H 0.2910 0.4941 0.4983 0.119 Uiso 0.50 1 calc PR F 1
C20A C 0.3296(10) 0.5085(5) 0.3182(3) 0.079(2) Uani 0.50 1 d PD F 2
H20D H 0.2400 0.5349 0.3116 0.119 Uiso 0.50 1 calc PR F 2
H20E H 0.3548 0.4710 0.2812 0.119 Uiso 0.50 1 calc PR F 2
H20F H 0.3804 0.5618 0.3075 0.119 Uiso 0.50 1 calc PR F 2
C21A C 0.4927(4) 0.4017(6) 0.4133(7) 0.079(2) Uani 0.50 1 d PD F 2
H21D H 0.5144 0.3543 0.3842 0.119 Uiso 0.50 1 calc PR F 2
H21E H 0.5099 0.3703 0.4695 0.119 Uiso 0.50 1 calc PR F 2
H21F H 0.5436 0.4548 0.3927 0.119 Uiso 0.50 1 calc PR F 2
C22A C 0.3125(9) 0.5017(6) 0.4611(5) 0.079(2) Uani 0.50 1 d PD F 2
H22D H 0.2230 0.5288 0.4544 0.119 Uiso 0.50 1 calc PR F 2
H22E H 0.3641 0.5545 0.4504 0.119 Uiso 0.50 1 calc PR F 2
H22F H 0.3257 0.4596 0.5154 0.119 Uiso 0.50 1 calc PR F 2
C23 C 0.3512(5) 0.4424(4) 0.4033(2) 0.070(2) Uani 1 1 d D . .
C24 C 0.2735(6) 0.3596(4) 0.4204(3) 0.0579(17) Uani 1 1 d D F .
C25 C 0.2043(7) 0.3232(6) 0.4880(4) 0.072(2) Uani 1 1 d . . .
H25A H 0.1999 0.3430 0.5343 0.086 Uiso 1 1 calc R F .
C26 C 0.1395(6) 0.2493(4) 0.4757(3) 0.0595(17) Uani 1 1 d D F .
C27 C 0.0534(5) 0.1946(3) 0.5382(3) 0.071(2) Uani 1 1 d D . .
C28 C -0.0631(7) 0.2642(5) 0.5511(6) 0.083(2) Uani 0.50 1 d PD F 1
H28A H -0.1088 0.2930 0.5016 0.124 Uiso 0.50 1 calc PR F 1
H28B H -0.0357 0.3156 0.5683 0.124 Uiso 0.50 1 calc PR F 1
H28C H -0.1188 0.2283 0.5918 0.124 Uiso 0.50 1 calc PR F 1
C29 C 0.1244(8) 0.1499(8) 0.6166(3) 0.083(2) Uani 0.50 1 d PD F 1
H29A H 0.1978 0.1045 0.6092 0.124 Uiso 0.50 1 calc PR F 1
H29B H 0.0677 0.1153 0.6573 0.124 Uiso 0.50 1 calc PR F 1
H29C H 0.1528 0.2015 0.6330 0.124 Uiso 0.50 1 calc PR F 1
C30 C 0.0097(10) 0.1132(6) 0.5128(5) 0.083(2) Uani 0.50 1 d PD F 1
H30A H -0.0364 0.1413 0.4634 0.124 Uiso 0.50 1 calc PR F 1
H30B H -0.0459 0.0780 0.5540 0.124 Uiso 0.50 1 calc PR F 1
H30C H 0.0835 0.0685 0.5050 0.124 Uiso 0.50 1 calc PR F 1
C28A C -0.0787(5) 0.2544(6) 0.5339(6) 0.083(2) Uani 0.50 1 d PD F 2
H28D H -0.1073 0.2764 0.4792 0.124 Uiso 0.50 1 calc PR F 2
H28E H -0.0745 0.3107 0.5521 0.124 Uiso 0.50 1 calc PR F 2
H28F H -0.1382 0.2141 0.5676 0.124 Uiso 0.50 1 calc PR F 2
C29A C 0.1074(9) 0.1756(8) 0.6205(2) 0.083(2) Uani 0.50 1 d PD F 2
H29D H 0.0776 0.2308 0.6403 0.124 Uiso 0.50 1 calc PR F 2
H29E H 0.2000 0.1671 0.6170 0.124 Uiso 0.50 1 calc PR F 2
H29F H 0.0791 0.1168 0.6568 0.124 Uiso 0.50 1 calc PR F 2
C30A C 0.0412(11) 0.0970(5) 0.5252(5) 0.083(2) Uani 0.50 1 d PD F 2
H30D H -0.0036 0.1087 0.4761 0.124 Uiso 0.50 1 calc PR F 2
H30E H -0.0062 0.0584 0.5696 0.124 Uiso 0.50 1 calc PR F 2
H30F H 0.1256 0.0617 0.5216 0.124 Uiso 0.50 1 calc PR F 2
C31 C -0.0245(4) 0.3887(4) 0.1075(3) 0.0350(11) Uani 1 1 d . . .
C32 C -0.4225(5) 0.5738(5) 0.1144(4) 0.0594(17) Uani 1 1 d . . .
H32A H -0.4188 0.5799 0.1675 0.089 Uiso 1 1 calc R . .
H32B H -0.5033 0.5532 0.1082 0.089 Uiso 1 1 calc R . .
H32C H -0.4148 0.6365 0.0751 0.089 Uiso 1 1 calc R . .
C33 C -0.3221(5) 0.4913(5) 0.0181(4) 0.0529(15) Uani 1 1 d . . .
H33A H -0.2528 0.4439 0.0087 0.079 Uiso 1 1 calc R . .
H33B H -0.3158 0.5548 -0.0203 0.079 Uiso 1 1 calc R . .
H33C H -0.4031 0.4707 0.0124 0.079 Uiso 1 1 calc R . .
C34 C -0.3299(6) 0.4018(4) 0.1650(4) 0.0566(16) Uani 1 1 d . . .
H34A H -0.3232 0.4085 0.2177 0.085 Uiso 1 1 calc R . .
H34B H -0.2639 0.3511 0.1574 0.085 Uiso 1 1 calc R . .
H34C H -0.4131 0.3842 0.1598 0.085 Uiso 1 1 calc R . .
C35 C -0.3135(5) 0.4981(4) 0.1024(3) 0.0447(13) Uani 1 1 d . . .
C36 C -0.1904(4) 0.5327(4) 0.1120(3) 0.0349(11) Uani 1 1 d . . .
C37 C -0.1729(5) 0.6206(4) 0.1182(3) 0.0386(12) Uani 1 1 d . . .
H37A H -0.2371 0.6735 0.1167 0.046 Uiso 1 1 calc R . .
C38 C -0.0411(4) 0.6189(4) 0.1275(2) 0.0383(12) Uani 1 1 d D G .
C39 C 0.0240(4) 0.6998(3) 0.13554(19) 0.0515(15) Uani 1 1 d D . .
C40 C -0.0282(9) 0.7962(3) 0.0756(5) 0.0671(17) Uani 0.50 1 d PD G 1
H40A H -0.1020 0.8269 0.0987 0.101 Uiso 0.50 1 calc PR G 1
H40B H -0.0530 0.7840 0.0278 0.101 Uiso 0.50 1 calc PR G 1
H40C H 0.0372 0.8393 0.0620 0.101 Uiso 0.50 1 calc PR G 1
C41 C 0.0014(10) 0.7089(7) 0.2196(3) 0.0671(17) Uani 0.50 1 d PD G 1
H41A H 0.0206 0.6450 0.2584 0.101 Uiso 0.50 1 calc PR G 1
H41B H -0.0872 0.7348 0.2260 0.101 Uiso 0.50 1 calc PR G 1
H41C H 0.0564 0.7529 0.2278 0.101 Uiso 0.50 1 calc PR G 1
C42 C 0.1672(4) 0.6786(6) 0.1209(7) 0.0671(17) Uani 0.50 1 d PD G 1
H42A H 0.2030 0.6219 0.1631 0.101 Uiso 0.50 1 calc PR G 1
H42B H 0.2074 0.7349 0.1203 0.101 Uiso 0.50 1 calc PR G 1
H42C H 0.1824 0.6656 0.0700 0.101 Uiso 0.50 1 calc PR G 1
C40A C -0.0002(10) 0.7889(4) 0.0619(4) 0.0671(17) Uani 0.50 1 d PD G 2
H40D H 0.0195 0.7689 0.0142 0.101 Uiso 0.50 1 calc PR G 2
H40E H 0.0536 0.8371 0.0631 0.101 Uiso 0.50 1 calc PR G 2
H40F H -0.0892 0.8171 0.0616 0.101 Uiso 0.50 1 calc PR G 2
C41A C -0.0267(9) 0.7286(7) 0.2090(4) 0.0671(17) Uani 0.50 1 d PD G 2
H41D H -0.0127 0.6722 0.2560 0.101 Uiso 0.50 1 calc PR G 2
H41E H -0.1174 0.7517 0.2036 0.101 Uiso 0.50 1 calc PR G 2
H41F H 0.0177 0.7803 0.2142 0.101 Uiso 0.50 1 calc PR G 2
C42A C 0.1675(4) 0.6675(6) 0.1429(7) 0.0671(17) Uani 0.50 1 d PD G 2
H42D H 0.1842 0.6111 0.1896 0.101 Uiso 0.50 1 calc PR G 2
H42E H 0.2090 0.7206 0.1480 0.101 Uiso 0.50 1 calc PR G 2
H42F H 0.2005 0.6502 0.0956 0.101 Uiso 0.50 1 calc PR G 2

loop_
_atom_site_aniso_label
_atom_site_aniso_U_11
_atom_site_aniso_U_22
_atom_site_aniso_U_33
_atom_site_aniso_U_23
_atom_site_aniso_U_13
_atom_site_aniso_U_12
Pd1 0.0309(2) 0.0419(3) 0.0329(2) -0.00972(18) 0.00285(15) -0.01525(17)
Pd2 0.0472(3) 0.0500(3) 0.0331(2) -0.01287(19) 0.00713(17) -0.0248(2)
Cl1 0.0329(6) 0.0712(10) 0.0472(7) -0.0319(7) 0.0010(5) -0.0099(6)
Cl2 0.0492(8) 0.0751(11) 0.0617(9) -0.0219(8) 0.0126(7) -0.0159(8)
Cl3 0.0349(7) 0.0717(10) 0.0461(7) -0.0306(7) 0.0110(5) -0.0238(6)
Cl4 0.0547(8) 0.0447(8) 0.0339(7) -0.0055(6) -0.0045(6) -0.0200(6)
C43 0.050(4) 0.104(6) 0.077(5) -0.027(5) -0.008(3) -0.010(4)
Cl5 0.0989(16) 0.0845(15) 0.1207(18) -0.0299(13) -0.0515(14) -0.0035(12)
C44 0.082(15) 0.047(12) 0.059(12) -0.013(10) -0.006(10) -0.017(10)
Cl7 0.059(3) 0.057(3) 0.054(3) -0.014(2) -0.002(2) 0.002(2)
Cl8 0.067(3) 0.071(4) 0.072(4) -0.008(3) -0.017(3) -0.002(3)
O1 0.044(2) 0.046(2) 0.037(2) -0.0113(17) 0.0038(16) 0.0053(17)
O2 0.048(3) 0.067(3) 0.063(3) -0.019(2) -0.013(2) -0.016(2)
O3 0.036(2) 0.051(2) 0.071(3) -0.033(2) -0.0105(18) 0.0036(17)
N1 0.031(2) 0.029(2) 0.038(2) -0.0034(18) -0.0014(17) -0.0131(18)
N2 0.027(2) 0.028(2) 0.042(2) -0.0057(18) 0.0003(17) -0.0040(17)
N3 0.059(3) 0.050(3) 0.033(2) -0.012(2) 0.005(2) -0.025(2)
N4 0.059(3) 0.048(3) 0.034(2) -0.011(2) -0.002(2) -0.026(2)
N5 0.028(2) 0.032(2) 0.039(2) -0.0109(19) 0.0051(17) -0.0043(17)
N6 0.038(2) 0.034(3) 0.036(2) -0.0077(19) -0.0007(18) -0.0065(19)
C1 0.083(5) 0.041(3) 0.098(5) 0.003(3) -0.007(3) -0.019(3)
C2 0.083(5) 0.041(3) 0.098(5) 0.003(3) -0.007(3) -0.019(3)
C3 0.083(5) 0.041(3) 0.098(5) 0.003(3) -0.007(3) -0.019(3)
C1A 0.083(5) 0.041(3) 0.098(5) 0.003(3) -0.007(3) -0.019(3)
C2A 0.083(5) 0.041(3) 0.098(5) 0.003(3) -0.007(3) -0.019(3)
C3A 0.083(5) 0.041(3) 0.098(5) 0.003(3) -0.007(3) -0.019(3)
C4 0.068(4) 0.034(3) 0.057(4) -0.001(3) -0.013(3) -0.015(3)
C5 0.041(3) 0.030(3) 0.050(3) -0.006(2) -0.013(2) -0.007(2)
C6 0.029(3) 0.036(3) 0.068(4) -0.015(3) -0.008(2) -0.001(2)
C7 0.024(2) 0.032(3) 0.056(3) -0.014(2) 0.000(2) -0.005(2)
C8 0.028(3) 0.036(3) 0.073(4) -0.021(3) 0.013(2) -0.011(2)
C9 0.027(3) 0.068(5) 0.122(6) -0.028(4) 0.007(3) -0.008(3)
C10 0.049(3) 0.060(4) 0.072(4) -0.035(3) 0.024(3) -0.018(3)
C11 0.046(3) 0.047(4) 0.069(4) -0.022(3) 0.017(3) -0.024(3)
C12 0.026(2) 0.033(3) 0.037(3) -0.007(2) 0.004(2) -0.007(2)
C13 0.025(2) 0.035(3) 0.031(2) -0.001(2) 0.0060(19) -0.006(2)
C14 0.028(2) 0.025(3) 0.039(3) 0.000(2) 0.001(2) -0.0076(19)
C15 0.034(3) 0.035(3) 0.029(2) -0.003(2) 0.003(2) -0.013(2)
C16 0.036(3) 0.022(3) 0.034(3) -0.005(2) 0.008(2) -0.012(2)
C17 0.031(2) 0.028(3) 0.032(3) -0.002(2) 0.003(2) -0.006(2)
C18 0.032(2) 0.031(3) 0.032(3) -0.008(2) 0.002(2) -0.005(2)
C19 0.046(3) 0.034(3) 0.039(3) -0.004(2) -0.002(2) -0.018(2)
C20 0.117(5) 0.080(4) 0.056(4) -0.023(3) -0.012(3) -0.055(3)
C21 0.117(5) 0.080(4) 0.056(4) -0.023(3) -0.012(3) -0.055(3)
C22 0.117(5) 0.080(4) 0.056(4) -0.023(3) -0.012(3) -0.055(3)
C20A 0.117(5) 0.080(4) 0.056(4) -0.023(3) -0.012(3) -0.055(3)
C21A 0.117(5) 0.080(4) 0.056(4) -0.023(3) -0.012(3) -0.055(3)
C22A 0.117(5) 0.080(4) 0.056(4) -0.023(3) -0.012(3) -0.055(3)
C23 0.102(6) 0.071(5) 0.054(4) -0.024(4) -0.004(4) -0.053(4)
C24 0.084(5) 0.060(4) 0.038(3) -0.015(3) -0.003(3) -0.039(3)
C25 0.108(6) 0.088(6) 0.040(3) -0.029(4) 0.010(3) -0.057(5)
C26 0.082(5) 0.063(4) 0.040(3) -0.015(3) 0.005(3) -0.036(4)
C27 0.094(5) 0.088(5) 0.043(4) -0.028(4) 0.022(3) -0.043(4)
C28 0.126(5) 0.093(4) 0.044(3) -0.023(3) 0.018(3) -0.064(4)
C29 0.126(5) 0.093(4) 0.044(3) -0.023(3) 0.018(3) -0.064(4)
C30 0.126(5) 0.093(4) 0.044(3) -0.023(3) 0.018(3) -0.064(4)
C28A 0.126(5) 0.093(4) 0.044(3) -0.023(3) 0.018(3) -0.064(4)
C29A 0.126(5) 0.093(4) 0.044(3) -0.023(3) 0.018(3) -0.064(4)
C30A 0.126(5) 0.093(4) 0.044(3) -0.023(3) 0.018(3) -0.064(4)
C31 0.031(3) 0.034(3) 0.039(3) -0.011(2) 0.002(2) -0.001(2)
C32 0.038(3) 0.051(4) 0.083(5) -0.018(3) 0.004(3) 0.003(3)
C33 0.033(3) 0.063(4) 0.065(4) -0.024(3) -0.005(3) -0.001(3)
C34 0.041(3) 0.047(4) 0.073(4) -0.006(3) 0.008(3) -0.011(3)
C35 0.031(3) 0.045(3) 0.055(3) -0.013(3) 0.004(2) -0.004(2)
C36 0.032(3) 0.032(3) 0.036(3) -0.006(2) 0.005(2) 0.001(2)
C37 0.042(3) 0.033(3) 0.038(3) -0.010(2) -0.001(2) 0.003(2)
C38 0.048(3) 0.032(3) 0.031(3) -0.004(2) -0.003(2) -0.004(2)
C39 0.065(4) 0.042(3) 0.049(3) -0.014(3) -0.016(3) -0.005(3)
C40 0.071(3) 0.062(3) 0.072(4) -0.019(3) -0.017(2) -0.016(3)
C41 0.071(3) 0.062(3) 0.072(4) -0.019(3) -0.017(2) -0.016(3)
C42 0.071(3) 0.062(3) 0.072(4) -0.019(3) -0.017(2) -0.016(3)
C40A 0.071(3) 0.062(3) 0.072(4) -0.019(3) -0.017(2) -0.016(3)
C41A 0.071(3) 0.062(3) 0.072(4) -0.019(3) -0.017(2) -0.016(3)
C42A 0.071(3) 0.062(3) 0.072(4) -0.019(3) -0.017(2) -0.016(3)

loop_
_atom_type_symbol
_atom_type_description
_atom_type_scat_dispersion_real
_atom_type_scat_dispersion_imag
_atom_type_scat_source
C C 0.0033 0.0016 'International Tables Vol C Tables 4.2.6.8 and 6.1.1.4'
H H 0.0000 0.0000 'International Tables Vol C Tables 4.2.6.8 and 6.1.1.4'
N N 0.0061 0.0033 'International Tables Vol C Tables 4.2.6.8 and 6.1.1.4'
O O 0.0106 0.0060 'International Tables Vol C Tables 4.2.6.8 and 6.1.1.4'
Cl Cl 0.1484 0.1585 'International Tables Vol C Tables 4.2.6.8 and 6.1.1.4'
Pd Pd -0.9988 1.0072 'International Tables Vol C Tables 4.2.6.8 and 6.1.1.4'

loop_
_geom_angle_atom_site_label_1
_geom_angle_atom_site_label_2
_geom_angle_atom_site_label_3
_geom_angle
_geom_angle_site_symmetry_1
_geom_angle_site_symmetry_3
_geom_angle_publ_flag
N1 Pd1 Cl1 89.89(12) . . ?
N1 Pd1 Cl3 174.96(12) . . ?
Cl1 Pd1 Cl3 91.17(5) . . ?
N1 Pd1 Cl4 94.32(12) . . ?
Cl1 Pd1 Cl4 175.30(5) . . ?
Cl3 Pd1 Cl4 84.82(5) . . ?
N1 Pd1 Pd2 131.79(11) . . ?
Cl1 Pd1 Pd2 131.42(4) . . ?
Cl3 Pd1 Pd2 45.11(3) . . ?
Cl4 Pd1 Pd2 45.92(4) . . ?
N3 Pd2 Cl2 90.42(15) . . ?
N3 Pd2 Cl3 178.36(15) . . ?
Cl2 Pd2 Cl3 91.22(6) . . ?
N3 Pd2 Cl4 93.08(15) . . ?
Cl2 Pd2 Cl4 176.18(5) . . ?
Cl3 Pd2 Cl4 85.28(5) . . ?
N3 Pd2 Pd1 133.54(14) . . ?
Cl2 Pd2 Pd1 129.63(5) . . ?
Cl3 Pd2 Pd1 44.98(3) . . ?
Cl4 Pd2 Pd1 46.56(3) . . ?
Pd1 Cl3 Pd2 89.91(4) . . ?
Pd2 Cl4 Pd1 87.53(5) . . ?
Cl5 C43 Cl6 107.5(4) . . ?
Cl7 C44 Cl8 113.2(4) . . ?
C5 N1 N2 106.7(4) . . ?
C5 N1 Pd1 133.4(4) . . ?
N2 N1 Pd1 119.8(3) . . ?
C7 N2 N1 111.0(4) . . ?
C7 N2 C12 128.7(4) . . ?
N1 N2 C12 118.8(4) . . ?
C26 N3 N4 107.2(4) . . ?
C26 N3 Pd2 130.7(4) . . ?
N4 N3 Pd2 121.6(3) . . ?
C24 N4 N3 110.8(4) . . ?
C24 N4 C19 124.7(5) . . ?
N3 N4 C19 119.0(4) . . ?
N6 N5 C36 111.6(4) . . ?
N6 N5 C31 117.2(4) . . ?
C36 N5 C31 130.8(4) . . ?
C38 N6 N5 105.7(4) . . ?
C5 C4 C3A 109.9(3) . . ?
C5 C4 C2 109.8(3) . . ?
C3A C4 C2 87.8(5) . . ?
C5 C4 C1 109.9(3) . . ?
C3A C4 C1 127.2(6) . . ?
C2 C4 C1 109.4(3) . . ?
C5 C4 C1A 109.8(3) . . ?
C3A C4 C1A 109.3(3) . . ?
C2 C4 C1A 127.4(6) . . ?
C1 C4 C1A 22.8(6) . . ?
C5 C4 C2A 109.6(3) . . ?
C3A C4 C2A 109.2(3) . . ?
C2 C4 C2A 23.5(6) . . ?
C1 C4 C2A 88.3(5) . . ?
C1A C4 C2A 109.0(3) . . ?
C5 C4 C3 109.5(3) . . ?
C3A C4 C3 23.3(5) . . ?
C2 C4 C3 109.2(3) . . ?
C1 C4 C3 109.1(3) . . ?
C1A C4 C3 88.4(5) . . ?
C2A C4 C3 127.9(6) . . ?
N1 C5 C6 108.5(5) . . ?
N1 C5 C4 127.2(4) . . ?
C6 C5 C4 124.3(4) . . ?
C7 C6 C5 108.3(5) . . ?
C6 C7 N2 105.3(4) . . ?
C6 C7 C8 129.0(5) . . ?
N2 C7 C8 125.3(4) . . ?
C7 C8 C11 111.1(4) . . ?
C7 C8 C9 107.7(5) . . ?
C11 C8 C9 108.6(5) . . ?
C7 C8 C10 110.2(4) . . ?
C11 C8 C10 111.1(5) . . ?
C9 C8 C10 108.0(5) . . ?
O1 C12 N2 119.9(4) . . ?
O1 C12 C13 125.0(4) . . ?
N2 C12 C13 115.1(4) . . ?
C14 C13 C18 120.1(5) . . ?
C14 C13 C12 120.8(4) . . ?
C18 C13 C12 119.1(4) . . ?
C13 C14 C15 119.6(4) . . ?
C16 C15 C14 120.5(4) . . ?
C16 C15 C19 122.6(5) . . ?
C14 C15 C19 116.9(4) . . ?
C15 C16 C17 119.7(4) . . ?
C18 C17 C16 119.9(4) . . ?
C18 C17 C31 115.2(4) . . ?
C16 C17 C31 124.3(4) . . ?
C17 C18 C13 120.0(5) . . ?
O2 C19 N4 118.7(5) . . ?
O2 C19 C15 123.0(5) . . ?
N4 C19 C15 118.3(4) . . ?
C24 C23 C21 110.0(3) . . ?
C24 C23 C20A 110.0(3) . . ?
C21 C23 C20A 122.7(7) . . ?
C24 C23 C22A 109.7(3) . . ?
C21 C23 C22A 93.6(6) . . ?
C20A C23 C22A 109.3(3) . . ?
C24 C23 C20 109.8(3) . . ?
C21 C23 C20 109.3(3) . . ?
C20A C23 C20 16.7(7) . . ?
C22A C23 C20 123.0(7) . . ?
C24 C23 C22 109.6(3) . . ?
C21 C23 C22 109.2(3) . . ?
C20A C23 C22 93.8(6) . . ?
C22A C23 C22 17.4(7) . . ?
C20 C23 C22 108.9(3) . . ?
C24 C23 C21A 109.6(3) . . ?
C21 C23 C21A 16.9(7) . . ?
C20A C23 C21A 109.2(3) . . ?
C22A C23 C21A 109.0(3) . . ?
C20 C23 C21A 94.3(6) . . ?
C22 C23 C21A 123.2(6) . . ?
N4 C24 C25 105.5(5) . . ?
N4 C24 C23 127.1(4) . . ?
C25 C24 C23 127.1(4) . . ?
C24 C25 C26 107.5(5) . . ?
N3 C26 C25 108.9(5) . . ?
N3 C26 C27 129.3(4) . . ?
C25 C26 C27 121.6(4) . . ?
C26 C27 C30 110.1(3) . . ?
C26 C27 C29A 110.0(3) . . ?
C30 C27 C29A 121.6(7) . . ?
C26 C27 C28 109.8(3) . . ?
C30 C27 C28 109.2(3) . . ?
C29A C27 C28 94.9(7) . . ?
C26 C27 C28A 109.8(3) . . ?
C30 C27 C28A 95.0(7) . . ?
C29A C27 C28A 109.1(3) . . ?
C28 C27 C28A 16.0(7) . . ?
C26 C27 C30A 109.9(3) . . ?
C30 C27 C30A 15.5(8) . . ?
C29A C27 C30A 109.1(3) . . ?
C28 C27 C30A 122.0(7) . . ?
C28A C27 C30A 108.9(3) . . ?
C26 C27 C29 109.7(3) . . ?
C30 C27 C29 109.1(3) . . ?
C29A C27 C29 15.5(8) . . ?
C28 C27 C29 108.9(3) . . ?
C28A C27 C29 122.0(7) . . ?
C30A C27 C29 95.3(7) . . ?
O3 C31 N5 122.3(4) . . ?
O3 C31 C17 120.9(5) . . ?
N5 C31 C17 116.8(4) . . ?
C36 C35 C34 111.6(5) . . ?
C36 C35 C32 107.9(5) . . ?
C34 C35 C32 107.4(5) . . ?
C36 C35 C33 110.5(4) . . ?
C34 C35 C33 111.5(5) . . ?
C32 C35 C33 107.8(5) . . ?
C37 C36 N5 104.4(4) . . ?
C37 C36 C35 128.1(5) . . ?
N5 C36 C35 127.5(5) . . ?
C36 C37 C38 107.8(4) . . ?
N6 C38 C37 110.5(5) . . ?
N6 C38 C39 122.2(4) . . ?
C37 C38 C39 127.3(4) . . ?
C38 C39 C41A 110.3(3) . . ?
C38 C39 C40 110.2(3) . . ?
C41A C39 C40 95.5(7) . . ?
C38 C39 C42 110.1(3) . . ?
C41A C39 C42 120.6(7) . . ?
C40 C39 C42 109.1(3) . . ?
C38 C39 C42A 110.1(3) . . ?
C41A C39 C42A 109.2(3) . . ?
C40 C39 C42A 120.5(7) . . ?
C42 C39 C42A 14.0(7) . . ?
C38 C39 C41 109.8(3) . . ?
C41A C39 C41 14.8(7) . . ?
C40 C39 C41 108.9(3) . . ?
C42 C39 C41 108.7(3) . . ?
C42A C39 C41 96.3(7) . . ?
C38 C39 C40A 109.7(3) . . ?
C41A C39 C40A 108.9(3) . . ?
C40 C39 C40A 14.8(7) . . ?
C42 C39 C40A 96.1(7) . . ?
C42A C39 C40A 108.6(3) . . ?
C41 C39 C40A 121.3(7) . . ?

loop_
_geom_bond_atom_site_label_1
_geom_bond_atom_site_label_2
_geom_bond_distance
_geom_bond_site_symmetry_2
_geom_bond_publ_flag
Pd1 N1 2.030(4) . ?
Pd1 Cl1 2.2564(13) . ?
Pd1 Cl3 2.3023(13) . ?
Pd1 Cl4 2.3669(13) . ?
Pd1 Pd2 3.2569(6) . ?
Pd2 N3 2.033(4) . ?
Pd2 Cl2 2.2789(17) . ?
Pd2 Cl3 2.3074(13) . ?
Pd2 Cl4 2.3418(15) . ?
C43 Cl5 1.737(2) . ?
C43 Cl6 1.742(2) . ?
C44 Cl7 1.740(2) . ?
C44 Cl8 1.740(2) . ?
O1 C12 1.194(6) . ?
O2 C19 1.201(6) . ?
O3 C31 1.193(6) . ?
N1 C5 1.325(6) . ?
N1 N2 1.384(6) . ?
N2 C7 1.367(6) . ?
N2 C12 1.459(6) . ?
N3 C26 1.304(7) . ?
N3 N4 1.399(6) . ?
N4 C24 1.372(7) . ?
N4 C19 1.437(7) . ?
N5 N6 1.383(6) . ?
N5 C36 1.402(6) . ?
N5 C31 1.417(6) . ?
N6 C38 1.314(6) . ?
C1 C4 1.5383(19) . ?
C2 C4 1.5380(19) . ?
C3 C4 1.5427(19) . ?
C1A C4 1.5395(19) . ?
C2A C4 1.5423(19) . ?
C3A C4 1.5376(19) . ?
C4 C5 1.511(8) . ?
C5 C6 1.418(7) . ?
C6 C7 1.366(8) . ?
C7 C8 1.514(7) . ?
C8 C11 1.524(8) . ?
C8 C9 1.537(8) . ?
C8 C10 1.537(9) . ?
C12 C13 1.479(7) . ?
C13 C14 1.377(7) . ?
C13 C18 1.400(7) . ?
C14 C15 1.395(7) . ?
C15 C16 1.389(7) . ?
C15 C19 1.473(7) . ?
C16 C17 1.391(7) . ?
C17 C18 1.389(7) . ?
C17 C31 1.507(7) . ?
C20 C23 1.5407(19) . ?
C21 C23 1.5370(19) . ?
C22 C23 1.5421(19) . ?
C20A C23 1.5372(19) . ?
C21A C23 1.5426(19) . ?
C22A C23 1.5401(19) . ?
C23 C24 1.513(8) . ?
C24 C25 1.374(8) . ?
C25 C26 1.443(8) . ?
C26 C27 1.507(8) . ?
C27 C30 1.5369(19) . ?
C27 C29A 1.5379(19) . ?
C27 C28 1.5401(19) . ?
C27 C28A 1.5404(19) . ?
C27 C30A 1.5405(19) . ?
C27 C29 1.5418(19) . ?
C32 C35 1.536(8) . ?
C33 C35 1.543(8) . ?
C34 C35 1.531(8) . ?
C35 C36 1.515(7) . ?
C36 C37 1.365(7) . ?
C37 C38 1.426(7) . ?
C38 C39 1.505(7) . ?
C39 C41A 1.5357(19) . ?
C39 C40 1.5371(19) . ?
C39 C42 1.5389(19) . ?
C39 C42A 1.5390(19) . ?
C39 C41 1.5422(19) . ?
C39 C40A 1.5436(19) . ?

loop_
_geom_torsion_atom_site_label_1
_geom_torsion_atom_site_label_2
_geom_torsion_atom_site_label_3
_geom_torsion_atom_site_label_4
_geom_torsion
_geom_torsion_site_symmetry_1
_geom_torsion_site_symmetry_2
_geom_torsion_site_symmetry_3
_geom_torsion_site_symmetry_4
_geom_torsion_publ_flag
N1 Pd1 Pd2 N3 -6.5(2) . . . . ?
Cl1 Pd1 Pd2 N3 -148.20(19) . . . . ?
Cl3 Pd1 Pd2 N3 179.00(19) . . . . ?
Cl4 Pd1 Pd2 N3 37.08(19) . . . . ?
N1 Pd1 Pd2 Cl2 136.67(16) . . . . ?
Cl1 Pd1 Pd2 Cl2 -5.05(8) . . . . ?
Cl3 Pd1 Pd2 Cl2 -37.85(8) . . . . ?
Cl4 Pd1 Pd2 Cl2 -179.78(7) . . . . ?
N1 Pd1 Pd2 Cl3 174.53(16) . . . . ?
Cl1 Pd1 Pd2 Cl3 32.80(8) . . . . ?
Cl4 Pd1 Pd2 Cl3 -141.93(7) . . . . ?
N1 Pd1 Pd2 Cl4 -43.55(16) . . . . ?
Cl1 Pd1 Pd2 Cl4 174.72(7) . . . . ?
Cl3 Pd1 Pd2 Cl4 141.93(7) . . . . ?
N1 Pd1 Cl3 Pd2 -54.0(13) . . . . ?
Cl1 Pd1 Cl3 Pd2 -156.03(6) . . . . ?
Cl4 Pd1 Cl3 Pd2 26.41(5) . . . . ?
N3 Pd2 Cl3 Pd1 -26(5) . . . . ?
Cl2 Pd2 Cl3 Pd1 151.79(6) . . . . ?
Cl4 Pd2 Cl3 Pd1 -26.70(5) . . . . ?
N3 Pd2 Cl4 Pd1 -154.04(13) . . . . ?
Cl2 Pd2 Cl4 Pd1 2.6(9) . . . . ?
Cl3 Pd2 Cl4 Pd1 25.94(5) . . . . ?
N1 Pd1 Cl4 Pd2 148.99(12) . . . . ?
Cl1 Pd1 Cl4 Pd2 -57.3(7) . . . . ?
Cl3 Pd1 Cl4 Pd2 -26.02(5) . . . . ?
Cl1 Pd1 N1 C5 -104.9(4) . . . . ?
Cl3 Pd1 N1 C5 153.0(11) . . . . ?
Cl4 Pd1 N1 C5 73.0(4) . . . . ?
Pd2 Pd1 N1 C5 102.8(4) . . . . ?
Cl1 Pd1 N1 N2 77.0(3) . . . . ?
Cl3 Pd1 N1 N2 -25.1(16) . . . . ?
Cl4 Pd1 N1 N2 -105.1(3) . . . . ?
Pd2 Pd1 N1 N2 -75.4(4) . . . . ?
C5 N1 N2 C7 -1.7(5) . . . . ?
Pd1 N1 N2 C7 176.9(3) . . . . ?
C5 N1 N2 C12 165.6(4) . . . . ?
Pd1 N1 N2 C12 -15.8(5) . . . . ?
Cl2 Pd2 N3 C26 73.7(5) . . . . ?
Cl3 Pd2 N3 C26 -108(4) . . . . ?
Cl4 Pd2 N3 C26 -107.8(5) . . . . ?
Pd1 Pd2 N3 C26 -133.8(5) . . . . ?
Cl2 Pd2 N3 N4 -96.4(4) . . . . ?
Cl3 Pd2 N3 N4 82(5) . . . . ?
Cl4 Pd2 N3 N4 82.1(4) . . . . ?
Pd1 Pd2 N3 N4 56.1(5) . . . . ?
C26 N3 N4 C24 -1.0(6) . . . . ?
Pd2 N3 N4 C24 171.1(4) . . . . ?
C26 N3 N4 C19 154.3(5) . . . . ?
Pd2 N3 N4 C19 -33.6(6) . . . . ?
C36 N5 N6 C38 -0.2(5) . . . . ?
C31 N5 N6 C38 173.7(4) . . . . ?
N2 N1 C5 C6 2.8(5) . . . . ?
Pd1 N1 C5 C6 -175.5(4) . . . . ?
N2 N1 C5 C4 -177.8(4) . . . . ?
Pd1 N1 C5 C4 3.9(7) . . . . ?
C3A C4 C5 N1 162.1(6) . . . . ?
C2 C4 C5 N1 -102.8(6) . . . . ?
C1 C4 C5 N1 17.6(6) . . . . ?
C1A C4 C5 N1 41.8(6) . . . . ?
C2A C4 C5 N1 -77.9(6) . . . . ?
C3 C4 C5 N1 137.3(6) . . . . ?
C3A C4 C5 C6 -18.6(6) . . . . ?
C2 C4 C5 C6 76.5(6) . . . . ?
C1 C4 C5 C6 -163.1(6) . . . . ?
C1A C4 C5 C6 -138.9(6) . . . . ?
C2A C4 C5 C6 101.4(6) . . . . ?
C3 C4 C5 C6 -43.4(6) . . . . ?
N1 C5 C6 C7 -3.1(6) . . . . ?
C4 C5 C6 C7 177.5(4) . . . . ?
C5 C6 C7 N2 2.0(6) . . . . ?
C5 C6 C7 C8 175.4(5) . . . . ?
N1 N2 C7 C6 -0.2(6) . . . . ?
C12 N2 C7 C6 -166.0(5) . . . . ?
N1 N2 C7 C8 -174.0(5) . . . . ?
C12 N2 C7 C8 20.3(8) . . . . ?
C6 C7 C8 C11 -131.6(6) . . . . ?
N2 C7 C8 C11 40.7(7) . . . . ?
C6 C7 C8 C9 -12.7(8) . . . . ?
N2 C7 C8 C9 159.5(5) . . . . ?
C6 C7 C8 C10 104.9(7) . . . . ?
N2 C7 C8 C10 -82.8(6) . . . . ?
C7 N2 C12 O1 45.7(7) . . . . ?
N1 N2 C12 O1 -119.1(5) . . . . ?
C7 N2 C12 C13 -131.9(5) . . . . ?
N1 N2 C12 C13 63.3(6) . . . . ?
O1 C12 C13 C14 -147.4(5) . . . . ?
N2 C12 C13 C14 30.0(6) . . . . ?
O1 C12 C13 C18 30.6(7) . . . . ?
N2 C12 C13 C18 -151.9(4) . . . . ?
C18 C13 C14 C15 3.6(7) . . . . ?
C12 C13 C14 C15 -178.3(5) . . . . ?
C13 C14 C15 C16 -2.8(7) . . . . ?
C13 C14 C15 C19 177.2(4) . . . . ?
C14 C15 C16 C17 -0.2(7) . . . . ?
C19 C15 C16 C17 179.8(4) . . . . ?
C15 C16 C17 C18 2.3(7) . . . . ?
C15 C16 C17 C31 173.0(4) . . . . ?
C16 C17 C18 C13 -1.5(7) . . . . ?
C31 C17 C18 C13 -173.0(4) . . . . ?
C14 C13 C18 C17 -1.5(7) . . . . ?
C12 C13 C18 C17 -179.6(4) . . . . ?
C24 N4 C19 O2 32.0(8) . . . . ?
N3 N4 C19 O2 -119.6(6) . . . . ?
C24 N4 C19 C15 -148.5(5) . . . . ?
N3 N4 C19 C15 59.9(6) . . . . ?
C16 C15 C19 O2 -148.2(5) . . . . ?
C14 C15 C19 O2 31.8(7) . . . . ?
C16 C15 C19 N4 32.4(7) . . . . ?
C14 C15 C19 N4 -147.6(5) . . . . ?
N3 N4 C24 C25 -1.1(7) . . . . ?
C19 N4 C24 C25 -154.7(6) . . . . ?
N3 N4 C24 C23 -174.7(4) . . . . ?
C19 N4 C24 C23 31.7(8) . . . . ?
C21 C23 C24 N4 -102.9(7) . . . . ?
C20A C23 C24 N4 35.2(7) . . . . ?
C22A C23 C24 N4 155.5(6) . . . . ?
C20 C23 C24 N4 17.4(7) . . . . ?
C22 C23 C24 N4 137.0(6) . . . . ?
C21A C23 C24 N4 -84.9(6) . . . . ?
C21 C23 C24 C25 84.8(8) . . . . ?
C20A C23 C24 C25 -137.1(8) . . . . ?
C22A C23 C24 C25 -16.8(8) . . . . ?
C20 C23 C24 C25 -154.9(8) . . . . ?
C22 C23 C24 C25 -35.3(8) . . . . ?
C21A C23 C24 C25 102.8(8) . . . . ?
N4 C24 C25 C26 2.6(8) . . . . ?
C23 C24 C25 C26 176.2(4) . . . . ?
N4 N3 C26 C25 2.6(7) . . . . ?
Pd2 N3 C26 C25 -168.5(5) . . . . ?
N4 N3 C26 C27 178.2(4) . . . . ?
Pd2 N3 C26 C27 7.1(8) . . . . ?
C24 C25 C26 N3 -3.4(8) . . . . ?
C24 C25 C26 C27 -179.4(5) . . . . ?
N3 C26 C27 C30 11.3(7) . . . . ?
C25 C26 C27 C30 -173.6(7) . . . . ?
N3 C26 C27 C29A 147.9(7) . . . . ?
C25 C26 C27 C29A -37.0(7) . . . . ?
N3 C26 C27 C28 -109.0(7) . . . . ?
C25 C26 C27 C28 66.1(7) . . . . ?
N3 C26 C27 C28A -92.0(7) . . . . ?
C25 C26 C27 C28A 83.1(7) . . . . ?
N3 C26 C27 C30A 27.8(7) . . . . ?
C25 C26 C27 C30A -157.1(7) . . . . ?
N3 C26 C27 C29 131.3(7) . . . . ?
C25 C26 C27 C29 -53.6(7) . . . . ?
N6 N5 C31 O3 -158.3(5) . . . . ?
C36 N5 C31 O3 14.2(8) . . . . ?
N6 N5 C31 C17 22.4(6) . . . . ?
C36 N5 C31 C17 -165.2(5) . . . . ?
C18 C17 C31 O3 28.5(7) . . . . ?
C16 C17 C31 O3 -142.6(5) . . . . ?
C18 C17 C31 N5 -152.1(4) . . . . ?
C16 C17 C31 N5 36.8(7) . . . . ?
N6 N5 C36 C37 0.1(5) . . . . ?
C31 N5 C36 C37 -172.7(5) . . . . ?
N6 N5 C36 C35 -179.0(5) . . . . ?
C31 N5 C36 C35 8.2(8) . . . . ?
C34 C35 C36 C37 -126.9(6) . . . . ?
C32 C35 C36 C37 -9.2(8) . . . . ?
C33 C35 C36 C37 108.4(6) . . . . ?
C34 C35 C36 N5 51.9(7) . . . . ?
C32 C35 C36 N5 169.6(5) . . . . ?
C33 C35 C36 N5 -72.8(7) . . . . ?
N5 C36 C37 C38 0.1(5) . . . . ?
C35 C36 C37 C38 179.1(5) . . . . ?
N5 N6 C38 C37 0.2(5) . . . . ?
N5 N6 C38 C39 -179.1(3) . . . . ?
C36 C37 C38 N6 -0.2(6) . . . . ?
C36 C37 C38 C39 179.1(4) . . . . ?
N6 C38 C39 C41A -120.3(6) . . . . ?
C37 C38 C39 C41A 60.4(6) . . . . ?
N6 C38 C39 C40 135.5(6) . . . . ?
C37 C38 C39 C40 -43.8(6) . . . . ?
N6 C38 C39 C42 15.1(6) . . . . ?
C37 C38 C39 C42 -164.2(6) . . . . ?
N6 C38 C39 C42A 0.2(6) . . . . ?
C37 C38 C39 C42A -179.1(6) . . . . ?
N6 C38 C39 C41 -104.6(6) . . . . ?
C37 C38 C39 C41 76.1(6) . . . . ?
N6 C38 C39 C40A 119.7(6) . . . . ?
C37 C38 C39 C40A -59.6(6) . . . . ?
